data_7246541
loop_
_publ_author_name
'Zhang, Zhongyi'
'Hou, Zhong-Wei'
'Chen, Hao'
'Li, Pinhua'
'Wang, Lei'

_publ_section_title
;
 Electrochemical electrophilic bromination/spirocyclization of
 N-benzyl-acrylamides to brominated 2-azaspiro[4.5]decanes
;
_journal_issue 9
_journal_name_full 'Green Chemistry'
_journal_page_first 3543
_journal_page_last 3548
_journal_paper_doi 10.1039/D3GC00728F
_journal_volume 25
_journal_year 2023
_chemical_formula_sum 'C16 H23 N O3'
_chemical_formula_weight 277.35
_space_group_IT_number 14
_space_group_name_Hall '-P 2yn'
_space_group_name_H-M_alt 'P 1 21/n 1'
_symmetry_cell_setting monoclinic
_symmetry_space_group_name_H-M 'P 1 21/n 1'
_atom_sites_solution_hydrogens geom
_atom_sites_solution_primary direct
_atom_sites_solution_secondary difmap
_audit_creation_method SHELXL-97
_audit_update_record
;
2022-10-18 deposited with the CCDC.	2023-03-30 downloaded from the CCDC.
;
_cell_angle_alpha 90.00
_cell_angle_beta 94.562(4)
_cell_angle_gamma 90.00
_cell_formula_units_Z 4
_cell_length_a 6.6760(17)
_cell_length_b 23.100(6)
_cell_length_c 9.948(3)
_cell_measurement_reflns_used 3244
_cell_measurement_temperature 296(2)
_cell_measurement_theta_max 27.30
_cell_measurement_theta_min 2.71
_cell_volume 1529.3(7)
_computing_cell_refinement 'Bruker SAINT'
_computing_data_collection 'Bruker APEX2'
_computing_data_reduction 'Bruker SAINT'
_computing_molecular_graphics 'Bruker SHELXTL'
_computing_publication_material 'Bruker SHELXTL'
_computing_structure_refinement 'SHELXL-97 (Sheldrick, 2008)'
_computing_structure_solution 'SHELXS-97 (Sheldrick, 2008)'
_diffrn_ambient_temperature 296(2)
_diffrn_measured_fraction_theta_full 0.999
_diffrn_measured_fraction_theta_max 0.999
_diffrn_measurement_device_type 'Bruker APEX-II CCD'
_diffrn_measurement_method '\f and \w scans'
_diffrn_radiation_monochromator graphite
_diffrn_radiation_source 'fine-focus sealed tube'
_diffrn_radiation_type MoK\a
_diffrn_radiation_wavelength 0.71073
_diffrn_reflns_av_R_equivalents 0.0190
_diffrn_reflns_av_sigmaI/netI 0.0224
_diffrn_reflns_limit_h_max 7
_diffrn_reflns_limit_h_min -7
_diffrn_reflns_limit_k_max 22
_diffrn_reflns_limit_k_min -27
_diffrn_reflns_limit_l_max 11
_diffrn_reflns_limit_l_min -11
_diffrn_reflns_number 7387
_diffrn_reflns_theta_full 25.00
_diffrn_reflns_theta_max 25.00
_diffrn_reflns_theta_min 2.24
_exptl_absorpt_coefficient_mu 0.083
_exptl_absorpt_correction_T_max 0.9821
_exptl_absorpt_correction_T_min 0.9709
_exptl_absorpt_correction_type multi-scan
_exptl_absorpt_process_details sadabs
_exptl_crystal_colour colorless
_exptl_crystal_density_diffrn 1.205
_exptl_crystal_density_method 'not measured'
_exptl_crystal_description block
_exptl_crystal_F_000 600
_exptl_crystal_size_max 0.36
_exptl_crystal_size_mid 0.32
_exptl_crystal_size_min 0.22
_refine_diff_density_max 0.235
_refine_diff_density_min -0.142
_refine_diff_density_rms 0.036
_refine_ls_extinction_coef 0.0175(18)
_refine_ls_extinction_expression Fc^*^=kFc[1+0.001xFc^2^\l^3^/sin(2\q)]^-1/4^
_refine_ls_extinction_method SHELXL
_refine_ls_goodness_of_fit_ref 1.019
_refine_ls_hydrogen_treatment constr
_refine_ls_matrix_type full
_refine_ls_number_parameters 182
_refine_ls_number_reflns 2683
_refine_ls_number_restraints 0
_refine_ls_restrained_S_all 1.019
_refine_ls_R_factor_all 0.0492
_refine_ls_R_factor_gt 0.0398
_refine_ls_shift/su_max 0.000
_refine_ls_shift/su_mean 0.000
_refine_ls_structure_factor_coef Fsqd
_refine_ls_weighting_details 'calc w=1/[\s^2^(Fo^2^)+(0.0500P)^2^+0.4000P] where P=(Fo^2^+2Fc^2^)/3'
_refine_ls_weighting_scheme calc
_refine_ls_wR_factor_gt 0.1031
_refine_ls_wR_factor_ref 0.1081
_reflns_number_gt 2181
_reflns_number_total 2683
_reflns_threshold_expression >2sigma(I)
_cod_data_source_file d3gc00728f2.cif
_cod_data_source_block a
_cod_depositor_comments
;
The following automatic conversions were performed:

data item '_symmetry_cell_setting' value 'Monoclinic' was changed to
'monoclinic' in accordance with the
/home/data/users/saulius/crontab/automatic-downloads/rss-feeds/RSC/lib/dictionaries/cif_core.dic
dictionary named 'cif_core.dic' version 2.4.2 last updated on
2011-04-26.

Automatic conversion script
Id: cif_fix_values 7556 2019-12-06 15:28:31Z antanas 

 Adding full bibliography for 7246540--7246541.cif.
;
_cod_original_cell_volume 1529.2(7)
_cod_original_sg_symbol_H-M 'P2(1)/n  '
_cod_database_code 7246541

loop_
_symmetry_equiv_pos_as_xyz
'x, y, z'
'-x+1/2, y+1/2, -z+1/2'
'-x, -y, -z'
'x-1/2, -y-1/2, z-1/2'

loop_
_atom_site_label
_atom_site_type_symbol
_atom_site_fract_x
_atom_site_fract_y
_atom_site_fract_z
_atom_site_U_iso_or_equiv
_atom_site_adp_type
_atom_site_occupancy
_atom_site_symmetry_multiplicity
_atom_site_calc_flag
_atom_site_refinement_flags
_atom_site_disorder_assembly
_atom_site_disorder_group
N1 N 0.74217(18) 0.21004(5) 0.33245(13) 0.0443(3) Uani 1 1 d . . .
O1 O 0.40222(17) 0.20431(5) 0.36190(15) 0.0681(4) Uani 1 1 d . . .
O2 O 0.6398(2) -0.05108(5) 0.18367(15) 0.0735(4) Uani 1 1 d . . .
O3 O 0.91177(16) 0.08551(5) 0.08149(10) 0.0476(3) Uani 1 1 d . . .
C1 C 0.7119(3) 0.29775(8) 0.47007(19) 0.0673(5) Uani 1 1 d . . .
H1A H 0.5756 0.2878 0.4843 0.101 Uiso 1 1 calc R . .
H1B H 0.7270 0.3391 0.4720 0.101 Uiso 1 1 calc R . .
H1C H 0.8006 0.2808 0.5399 0.101 Uiso 1 1 calc R . .
C2 C 0.7637(2) 0.27475(6) 0.33323(16) 0.0458(4) Uani 1 1 d . . .
C3 C 0.6261(3) 0.30029(8) 0.2190(2) 0.0709(6) Uani 1 1 d . . .
H3A H 0.4891 0.2906 0.2321 0.106 Uiso 1 1 calc R . .
H3B H 0.6611 0.2847 0.1345 0.106 Uiso 1 1 calc R . .
H3C H 0.6411 0.3416 0.2183 0.106 Uiso 1 1 calc R . .
C4 C 0.9809(3) 0.29114(8) 0.3117(3) 0.0753(6) Uani 1 1 d . . .
H4A H 1.0691 0.2752 0.3832 0.113 Uiso 1 1 calc R . .
H4B H 0.9939 0.3325 0.3116 0.113 Uiso 1 1 calc R . .
H4C H 1.0160 0.2760 0.2268 0.113 Uiso 1 1 calc R . .
C5 C 0.5677(2) 0.18201(7) 0.35179(16) 0.0468(4) Uani 1 1 d . . .
C6 C 0.6086(2) 0.11692(7) 0.36618(15) 0.0430(4) Uani 1 1 d . . .
C7 C 0.8141(2) 0.11129(6) 0.30309(14) 0.0365(3) Uani 1 1 d . . .
C8 C 0.9139(2) 0.17025(6) 0.32773(16) 0.0422(4) Uani 1 1 d . . .
H8A H 0.9971 0.1706 0.4122 0.051 Uiso 1 1 calc R . .
H8B H 0.9959 0.1804 0.2549 0.051 Uiso 1 1 calc R . .
C9 C 0.6120(3) 0.10231(9) 0.51728(18) 0.0649(5) Uani 1 1 d . . .
H9A H 0.4796 0.1069 0.5469 0.097 Uiso 1 1 calc R . .
H9B H 0.7033 0.1279 0.5676 0.097 Uiso 1 1 calc R . .
H9C H 0.6553 0.0630 0.5316 0.097 Uiso 1 1 calc R . .
C10 C 0.4613(2) 0.07824(7) 0.27650(18) 0.0513(4) Uani 1 1 d . . .
H10A H 0.4058 0.0479 0.3298 0.062 Uiso 1 1 calc R . .
H10B H 0.3518 0.1012 0.2346 0.062 Uiso 1 1 calc R . .
C11 C 0.5893(2) 0.05187(6) 0.16775(16) 0.0446(4) Uani 1 1 d . . .
H11A H 0.5087 0.0449 0.0826 0.054 Uiso 1 1 calc R . .
C12 C 0.7451(2) 0.09993(6) 0.15399(14) 0.0381(3) Uani 1 1 d . . .
H12A H 0.6787 0.1345 0.1146 0.046 Uiso 1 1 calc R . .
C13 C 0.9297(2) 0.05896(7) 0.35531(15) 0.0451(4) Uani 1 1 d . . .
H13A H 1.0430 0.0637 0.4150 0.054 Uiso 1 1 calc R . .
C14 C 0.8619(3) 0.07675(9) -0.05893(18) 0.0696(6) Uani 1 1 d . . .
H14A H 0.9810 0.0667 -0.1019 0.104 Uiso 1 1 calc R . .
H14B H 0.8054 0.1117 -0.0982 0.104 Uiso 1 1 calc R . .
H14C H 0.7657 0.0459 -0.0714 0.104 Uiso 1 1 calc R . .
C15 C 0.8715(3) 0.00579(7) 0.31686(16) 0.0516(4) Uani 1 1 d . . .
H15A H 0.9425 -0.0262 0.3518 0.062 Uiso 1 1 calc R . .
C16 C 0.6966(3) -0.00271(7) 0.22013(16) 0.0492(4) Uani 1 1 d . . .

loop_
_atom_site_aniso_label
_atom_site_aniso_U_11
_atom_site_aniso_U_22
_atom_site_aniso_U_33
_atom_site_aniso_U_23
_atom_site_aniso_U_13
_atom_site_aniso_U_12
N1 0.0378(7) 0.0375(7) 0.0584(8) -0.0059(6) 0.0085(6) 0.0017(5)
O1 0.0405(7) 0.0566(8) 0.1095(11) -0.0083(7) 0.0193(7) 0.0098(5)
O2 0.0826(10) 0.0395(7) 0.0982(11) -0.0060(7) 0.0056(8) -0.0074(6)
O3 0.0485(6) 0.0544(7) 0.0410(6) -0.0021(5) 0.0117(5) 0.0042(5)
C1 0.0924(14) 0.0511(11) 0.0578(11) -0.0116(8) 0.0029(10) 0.0070(10)
C2 0.0509(9) 0.0355(8) 0.0505(9) -0.0044(6) 0.0020(7) 0.0011(7)
C3 0.0887(15) 0.0549(11) 0.0653(12) 0.0057(9) -0.0171(10) -0.0011(10)
C4 0.0669(13) 0.0433(10) 0.1170(18) -0.0044(10) 0.0159(12) -0.0111(9)
C5 0.0390(8) 0.0461(9) 0.0565(10) -0.0062(7) 0.0111(7) 0.0023(7)
C6 0.0389(8) 0.0423(8) 0.0494(9) -0.0017(7) 0.0130(7) 0.0006(6)
C7 0.0332(7) 0.0382(8) 0.0385(8) -0.0009(6) 0.0049(6) 0.0023(6)
C8 0.0351(8) 0.0433(8) 0.0481(8) -0.0068(7) 0.0035(6) 0.0012(6)
C9 0.0750(13) 0.0673(12) 0.0560(11) 0.0003(9) 0.0279(9) 0.0004(10)
C10 0.0404(9) 0.0454(9) 0.0692(11) -0.0024(8) 0.0119(8) -0.0046(7)
C11 0.0438(9) 0.0423(9) 0.0472(9) -0.0028(7) 0.0006(7) -0.0035(7)
C12 0.0374(8) 0.0362(8) 0.0409(8) 0.0012(6) 0.0039(6) 0.0032(6)
C13 0.0441(9) 0.0518(10) 0.0391(8) 0.0029(7) 0.0017(6) 0.0097(7)
C14 0.0771(13) 0.0883(15) 0.0454(10) -0.0101(9) 0.0164(9) -0.0074(11)
C15 0.0636(11) 0.0428(9) 0.0488(9) 0.0084(7) 0.0074(8) 0.0139(8)
C16 0.0563(10) 0.0382(9) 0.0549(10) 0.0001(7) 0.0156(8) -0.0020(7)

loop_
_atom_type_symbol
_atom_type_description
_atom_type_scat_dispersion_real
_atom_type_scat_dispersion_imag
_atom_type_scat_source
C C 0.0033 0.0016 'International Tables Vol C Tables 4.2.6.8 and 6.1.1.4'
H H 0.0000 0.0000 'International Tables Vol C Tables 4.2.6.8 and 6.1.1.4'
N N 0.0061 0.0033 'International Tables Vol C Tables 4.2.6.8 and 6.1.1.4'
O O 0.0106 0.0060 'International Tables Vol C Tables 4.2.6.8 and 6.1.1.4'

loop_
_geom_angle_atom_site_label_1
_geom_angle_atom_site_label_2
_geom_angle_atom_site_label_3
_geom_angle
_geom_angle_site_symmetry_1
_geom_angle_site_symmetry_3
_geom_angle_publ_flag
C5 N1 C8 112.65(12) . . ?
C5 N1 C2 123.79(12) . . ?
C8 N1 C2 123.14(12) . . ?
C12 O3 C14 113.69(12) . . ?
C2 C1 H1A 109.5 . . ?
C2 C1 H1B 109.5 . . ?
H1A C1 H1B 109.5 . . ?
C2 C1 H1C 109.5 . . ?
H1A C1 H1C 109.5 . . ?
H1B C1 H1C 109.5 . . ?
N1 C2 C3 109.27(13) . . ?
N1 C2 C1 108.83(13) . . ?
C3 C2 C1 111.40(15) . . ?
N1 C2 C4 109.69(13) . . ?
C3 C2 C4 108.78(16) . . ?
C1 C2 C4 108.85(15) . . ?
C2 C3 H3A 109.5 . . ?
C2 C3 H3B 109.5 . . ?
H3A C3 H3B 109.5 . . ?
C2 C3 H3C 109.5 . . ?
H3A C3 H3C 109.5 . . ?
H3B C3 H3C 109.5 . . ?
C2 C4 H4A 109.5 . . ?
C2 C4 H4B 109.5 . . ?
H4A C4 H4B 109.5 . . ?
C2 C4 H4C 109.5 . . ?
H4A C4 H4C 109.5 . . ?
H4B C4 H4C 109.5 . . ?
O1 C5 N1 126.66(15) . . ?
O1 C5 C6 123.89(14) . . ?
N1 C5 C6 109.40(12) . . ?
C5 C6 C9 107.17(13) . . ?
C5 C6 C10 114.20(13) . . ?
C9 C6 C10 113.17(14) . . ?
C5 C6 C7 101.55(11) . . ?
C9 C6 C7 115.46(13) . . ?
C10 C6 C7 104.92(12) . . ?
C13 C7 C8 117.10(12) . . ?
C13 C7 C12 107.55(11) . . ?
C8 C7 C12 113.56(12) . . ?
C13 C7 C6 111.84(12) . . ?
C8 C7 C6 104.34(11) . . ?
C12 C7 C6 101.34(11) . . ?
N1 C8 C7 103.32(11) . . ?
N1 C8 H8A 111.1 . . ?
C7 C8 H8A 111.1 . . ?
N1 C8 H8B 111.1 . . ?
C7 C8 H8B 111.1 . . ?
H8A C8 H8B 109.1 . . ?
C6 C9 H9A 109.5 . . ?
C6 C9 H9B 109.5 . . ?
H9A C9 H9B 109.5 . . ?
C6 C9 H9C 109.5 . . ?
H9A C9 H9C 109.5 . . ?
H9B C9 H9C 109.5 . . ?
C11 C10 C6 105.47(12) . . ?
C11 C10 H10A 110.6 . . ?
C6 C10 H10A 110.6 . . ?
C11 C10 H10B 110.6 . . ?
C6 C10 H10B 110.6 . . ?
H10A C10 H10B 108.8 . . ?
C16 C11 C12 109.01(13) . . ?
C16 C11 C10 110.87(13) . . ?
C12 C11 C10 101.08(12) . . ?
C16 C11 H11A 111.8 . . ?
C12 C11 H11A 111.8 . . ?
C10 C11 H11A 111.8 . . ?
O3 C12 C11 116.22(12) . . ?
O3 C12 C7 110.13(11) . . ?
C11 C12 C7 100.97(11) . . ?
O3 C12 H12A 109.7 . . ?
C11 C12 H12A 109.7 . . ?
C7 C12 H12A 109.7 . . ?
C15 C13 C7 120.69(14) . . ?
C15 C13 H13A 119.7 . . ?
C7 C13 H13A 119.7 . . ?
O3 C14 H14A 109.5 . . ?
O3 C14 H14B 109.5 . . ?
H14A C14 H14B 109.5 . . ?
O3 C14 H14C 109.5 . . ?
H14A C14 H14C 109.5 . . ?
H14B C14 H14C 109.5 . . ?
C13 C15 C16 120.67(14) . . ?
C13 C15 H15A 119.7 . . ?
C16 C15 H15A 119.7 . . ?
O2 C16 C15 121.88(16) . . ?
O2 C16 C11 121.84(16) . . ?
C15 C16 C11 116.28(14) . . ?

loop_
_geom_bond_atom_site_label_1
_geom_bond_atom_site_label_2
_geom_bond_distance
_geom_bond_site_symmetry_2
_geom_bond_publ_flag
N1 C5 1.359(2) . ?
N1 C8 1.4732(19) . ?
N1 C2 1.5017(19) . ?
O1 C5 1.2305(18) . ?
O2 C16 1.226(2) . ?
O3 C12 1.4132(18) . ?
O3 C14 1.425(2) . ?
C1 C2 1.526(2) . ?
C1 H1A 0.9600 . ?
C1 H1B 0.9600 . ?
C1 H1C 0.9600 . ?
C2 C3 1.523(2) . ?
C2 C4 1.530(3) . ?
C3 H3A 0.9600 . ?
C3 H3B 0.9600 . ?
C3 H3C 0.9600 . ?
C4 H4A 0.9600 . ?
C4 H4B 0.9600 . ?
C4 H4C 0.9600 . ?
C5 C6 1.533(2) . ?
C6 C9 1.539(2) . ?
C6 C10 1.556(2) . ?
C6 C7 1.559(2) . ?
C7 C13 1.504(2) . ?
C7 C8 1.528(2) . ?
C7 C12 1.540(2) . ?
C8 H8A 0.9700 . ?
C8 H8B 0.9700 . ?
C9 H9A 0.9600 . ?
C9 H9B 0.9600 . ?
C9 H9C 0.9600 . ?
C10 C11 1.555(2) . ?
C10 H10A 0.9700 . ?
C10 H10B 0.9700 . ?
C11 C16 1.522(2) . ?
C11 C12 1.535(2) . ?
C11 H11A 0.9800 . ?
C12 H12A 0.9800 . ?
C13 C15 1.335(2) . ?
C13 H13A 0.9300 . ?
C14 H14A 0.9600 . ?
C14 H14B 0.9600 . ?
C14 H14C 0.9600 . ?
C15 C16 1.466(2) . ?
C15 H15A 0.9300 . ?
